data_4001217
loop_
_publ_author_name
'Tang, Ming L.'
'Reichardt, Anna D.'
'Siegrist, Theo'
'Mannsfeld, Stefan C. B.'
'Bao, Zhenan'

_publ_section_title
;
 Trialkylsilylethynyl-Functionalized Tetraceno[2,3-b]thiophene and
 Anthra[2,3-b]thiophene Organic Transistors
;
_journal_issue 14
_journal_name_full 'Chemistry of Materials'
_journal_page_first 4669
_journal_paper_doi 10.1021/cm800644y
_journal_volume 20
_journal_year 2008
_chemical_formula_moiety 'C36 H40 S1 Si2'
_chemical_formula_sum 'C36 H40 S Si2'
_chemical_formula_weight 560.95
_space_group_IT_number 14
_symmetry_cell_setting monoclinic
_symmetry_space_group_name_Hall '-P 2ybc'
_symmetry_space_group_name_H-M 'P 1 21/c 1'
_atom_sites_solution_hydrogens geom
_atom_sites_solution_primary direct
_cell_angle_alpha 90
_cell_angle_beta 90.225(3)
_cell_angle_gamma 90
_cell_formula_units_Z 2
_cell_length_a 6.2831(2)
_cell_length_b 17.9804(4)
_cell_length_c 13.9958(4)
_cell_measurement_reflns_used 0
_cell_measurement_temperature 293
_cell_measurement_theta_max 0
_cell_measurement_theta_min 0
_cell_volume 1581.13(8)
_computing_cell_refinement 'CrysAlis RED, (Oxford Diffraction, 2002)'
_computing_data_collection 'Xcalibur, (Oxford Diffraction, 2002)'
_computing_data_reduction 'CrysAlis RED, (Oxford Diffraction, 2002)'
_computing_molecular_graphics 'CAMERON (Watkin et al., 1996)'
_computing_publication_material 'CRYSTALS (Betteridge et al., 2003)'
_computing_structure_refinement 'CRYSTALS (Betteridge et al., 2003)'
_computing_structure_solution 'SIR92 (Altomare et al., 1994)'
_diffrn_ambient_temperature 293
_diffrn_measured_fraction_theta_full 0.964
_diffrn_measured_fraction_theta_max 0.902
_diffrn_measurement_device_type 'Oxford Diffraction XCALIBUR'
_diffrn_measurement_method \w
_diffrn_radiation_monochromator graphite
_diffrn_radiation_type 'Mo K\a'
_diffrn_radiation_wavelength 0.71073
_diffrn_reflns_av_R_equivalents 0.044
_diffrn_reflns_limit_h_max 9
_diffrn_reflns_limit_h_min -9
_diffrn_reflns_limit_k_max 27
_diffrn_reflns_limit_k_min -26
_diffrn_reflns_limit_l_max 21
_diffrn_reflns_limit_l_min -20
_diffrn_reflns_number 27441
_diffrn_reflns_theta_full 25.066
_diffrn_reflns_theta_max 32.982
_diffrn_reflns_theta_min 2.693
_diffrn_standards_number 0
_exptl_absorpt_coefficient_mu 0.201
_exptl_absorpt_correction_T_max 1.00
_exptl_absorpt_correction_T_min 0.96
_exptl_absorpt_correction_type gaussian
_exptl_absorpt_process_details '(North et al., 1968)'
_exptl_crystal_density_diffrn 1.178
_exptl_crystal_F_000 600
_refine_diff_density_max 0.51
_refine_diff_density_min -0.42
_refine_ls_extinction_coef 231(9)
_refine_ls_extinction_method 'Larson (1970), Equation 22'
_refine_ls_goodness_of_fit_ref 1.2958
_refine_ls_hydrogen_treatment noref
_refine_ls_matrix_type full
_refine_ls_number_parameters 202
_refine_ls_number_reflns 4451
_refine_ls_number_restraints 27
_refine_ls_R_factor_all 0.0726
_refine_ls_R_factor_gt 0.0453
_refine_ls_shift/su_max 0.004518
_refine_ls_structure_factor_coef Fsqd
_refine_ls_weighting_details
;
 Method= Quasi-Unit weights 
 W = 1.0 or 1./2F 
;
_refine_ls_weighting_scheme calc
_refine_ls_wR_factor_all 0.1095
_refine_ls_wR_factor_gt 0.0969
_refine_ls_wR_factor_ref 0.1095
_reflns_limit_h_max 9
_reflns_limit_h_min -9
_reflns_limit_k_max 27
_reflns_limit_k_min 0
_reflns_limit_l_max 21
_reflns_limit_l_min 0
_reflns_number_gt 2385
_reflns_number_total 5375
_reflns_threshold_expression I>2.0\s(I)
_cod_data_source_file cm800644y-file001.cif
_cod_data_source_block TESE-thio-tet
_cod_depositor_comments
;
The following automatic conversions were performed:

'_symmetry_cell_setting' value 'Monoclinic' changed to 'monoclinic'
according to /home/saulius/struct/CIF-dictionaries/cif_core.dic
dictionary named 'cif_core.dic' version 2.4.1 from 2010-06-29.

Automatic conversion script
Id: cif_fix_values 1715 2011-07-08 13:25:40Z adriana 
;
_cod_original_sg_symbol_H-M 'P 1 21/c 1 '
_cod_original_formula_sum 'C36 H40 S1 Si2'
_cod_database_code 4001217

loop_
_symmetry_equiv_pos_as_xyz
x,y,z
-x,-y,-z
-x,y+1/2,-z+1/2
x,-y+1/2,z+1/2

loop_
_atom_site_label
_atom_site_type_symbol
_atom_site_fract_x
_atom_site_fract_y
_atom_site_fract_z
_atom_site_U_iso_or_equiv
_atom_site_occupancy
_atom_site_adp_type
_atom_site_refinement_flags_posn
_atom_site_disorder_assembly
_atom_site_disorder_group
C1 C 0.7411(4) 0.20002(13) 0.25652(15) 0.0541 1.0000 Uani . . .
Si2 Si 0.71600(9) 0.20115(3) 0.38927(4) 0.0330 1.0000 Uani . . .
C3 C 0.8303(3) 0.28942(10) 0.43158(13) 0.0347 1.0000 Uani . . .
C4 C 0.8852(3) 0.35161(10) 0.45075(13) 0.0341 1.0000 Uani . . .
C5 C 0.9444(3) 0.42643(9) 0.47519(12) 0.0313 1.0000 Uani . . .
C6 C 1.1272(3) 0.45841(9) 0.43433(12) 0.0314 1.0000 Uani . . .
C7 C 1.1858(3) 0.53367(9) 0.46056(12) 0.0306 1.0000 Uani . . .
C8 C 1.3713(3) 0.56474(10) 0.42126(13) 0.0341 1.0000 Uani . . .
C11 C 1.2544(3) 0.42002(10) 0.36789(13) 0.0358 1.0000 Uani . . .
C15 C 0.4299(3) 0.20075(12) 0.42270(17) 0.0465 1.0000 Uani . . .
C16 C 0.3872(4) 0.20304(19) 0.5291(2) 0.0726 1.0000 Uani . . .
C17 C 0.8539(3) 0.12099(11) 0.44573(17) 0.0422 1.0000 Uani . . .
C18 C 0.7470(4) 0.04608(12) 0.4245(2) 0.0589 1.0000 Uani . . .
C19 C 0.9441(5) 0.23048(15) 0.21593(17) 0.0626 1.0000 Uani . . .
C51 C 1.4183(3) 0.4543(3) 0.3283(3) 0.0433 0.2315 Uani D 1 1
C52 C 1.4183(3) 0.4543(3) 0.3283(3) 0.0438 0.2685 Uani D 1 2
C61 C 1.569(2) 0.4196(10) 0.2601(7) 0.0295 0.2315 Uani D 1 1
S62 S 1.6169(5) 0.4183(2) 0.2385(2) 0.0431 0.2685 Uani D 1 2
C71 C 1.752(3) 0.4615(14) 0.2275(14) 0.0347 0.2315 Uani D 1 1
C72 C 1.767(2) 0.4988(5) 0.2467(7) 0.0380 0.2685 Uani D 1 2
S81 S 1.7336(6) 0.5506(2) 0.2893(2) 0.0348 0.2315 Uani D 1 1
C93 C 1.6522(13) 0.5589(6) 0.3261(5) 0.0318 0.2685 Uani . 1 2
C91 C 1.5016(2) 0.5266(2) 0.3536(2) 0.0093 0.2315 Uani D 1 1
C92 C 1.5016(2) 0.5266(2) 0.3536(2) 0.0305 0.2685 Uani D 1 2
C73 C 1.7248(19) 0.4515(9) 0.2301(9) 0.0559 0.5000 Uani . 1 3
C83 C 1.7881(13) 0.5236(4) 0.2565(6) 0.0492 0.5000 Uani . 1 3
C63 C 1.5481(15) 0.4156(7) 0.2628(6) 0.0605 0.5000 Uani . 1 3
C82 C 1.6913(9) 0.5568(4) 0.3104(4) 0.0359 0.5000 Uani D 1 3
C53 C 1.4405(6) 0.4509(3) 0.3277(3) 0.0260 0.5000 Uani D 1 3
C103 C 1.4800(9) 0.5258(4) 0.3613(5) 0.0533 0.5000 Uani D 1 3
H181 H 0.8251 0.0044 0.4557 0.0734 1.0000 Uiso . . .
H182 H 0.5956 0.0466 0.4476 0.0734 1.0000 Uiso . . .
H183 H 0.7447 0.0373 0.3530 0.0734 1.0000 Uiso . . .
H171 H 0.8560 0.1287 0.5173 0.0513 1.0000 Uiso . . .
H172 H 1.0051 0.1195 0.4228 0.0513 1.0000 Uiso . . .
H11 H 0.6194 0.2297 0.2289 0.0665 1.0000 Uiso . . .
H12 H 0.7267 0.1471 0.2343 0.0665 1.0000 Uiso . . .
H191 H 0.9429 0.2278 0.1448 0.0754 1.0000 Uiso . . .
H192 H 0.9615 0.2841 0.2359 0.0754 1.0000 Uiso . . .
H193 H 1.0687 0.2015 0.2413 0.0754 1.0000 Uiso . . .
H151 H 0.3598 0.2456 0.3926 0.0557 1.0000 Uiso . . .
H152 H 0.3620 0.1548 0.3954 0.0557 1.0000 Uiso . . .
H161 H 0.2304 0.2026 0.5422 0.0899 1.0000 Uiso . . .
H162 H 0.4512 0.2490 0.5582 0.0899 1.0000 Uiso . . .
H163 H 0.4534 0.1582 0.5610 0.0899 1.0000 Uiso . . .
H81 H 1.4133 0.6161 0.4421 0.0410 1.0000 Uiso . . .
H111 H 1.2214 0.3672 0.3499 0.0426 1.0000 Uiso . . .
H631 H 1.4959 0.3612 0.2375 0.0717 0.5000 Uiso . 1 3
H731 H 1.8226 0.4198 0.1792 0.0574 0.5000 Uiso . 1 3
H831 H 1.9186 0.5483 0.2284 0.0651 0.5000 Uiso . 1 3
H821 H 1.7407 0.6087 0.3276 0.0429 0.5000 Uiso . 1 3
H931 H 1.7027 0.6097 0.3449 0.0384 0.2685 Uiso . 1 2
H721 H 1.8834 0.4844 0.2030 0.0468 0.2685 Uiso . 1 2
H611 H 1.5493 0.3684 0.2351 0.0353 0.2315 Uiso . 1 1
H711 H 1.8601 0.4527 0.1881 0.0322 0.2315 Uiso . 1 1

loop_
_atom_site_aniso_label
_atom_site_aniso_U_11
_atom_site_aniso_U_22
_atom_site_aniso_U_33
_atom_site_aniso_U_23
_atom_site_aniso_U_13
_atom_site_aniso_U_12
C1 0.0830(18) 0.0412(11) 0.0380(11) -0.0072(9) -0.0030(11) -0.0185(12)
Si2 0.0428(3) 0.0233(2) 0.0330(3) -0.00441(19) -0.0017(2) -0.0080(2)
C3 0.0466(11) 0.0271(8) 0.0304(8) -0.0011(7) -0.0053(8) -0.0057(8)
C4 0.0456(11) 0.0260(8) 0.0306(9) 0.0010(7) -0.0094(8) -0.0030(7)
C5 0.0421(11) 0.0208(7) 0.0310(8) 0.0011(6) -0.0146(7) -0.0022(7)
C6 0.0429(11) 0.0207(7) 0.0304(8) 0.0016(6) -0.0143(7) -0.0013(7)
C7 0.0407(10) 0.0212(7) 0.0296(8) 0.0029(6) -0.0151(7) -0.0023(7)
C8 0.0423(11) 0.0240(8) 0.0359(9) 0.0040(7) -0.0141(8) -0.0015(7)
C11 0.0478(12) 0.0233(8) 0.0362(9) 0.0008(7) -0.0116(8) 0.0000(7)
C15 0.0381(11) 0.0407(11) 0.0606(13) -0.0109(10) -0.0114(10) -0.0005(9)
C16 0.0487(15) 0.091(2) 0.0784(19) -0.0326(17) 0.0172(14) -0.0161(14)
C17 0.0351(11) 0.0289(9) 0.0625(13) 0.0003(9) -0.0035(10) -0.0041(8)
C18 0.0509(14) 0.0266(9) 0.099(2) 0.0047(11) -0.0022(13) -0.0057(9)
C19 0.089(2) 0.0587(15) 0.0400(12) -0.0069(11) 0.0150(13) -0.0035(14)
C51 0.0482(12) 0.0381(9) 0.0436(9) 0.0044(7) -0.0087(9) 0.0076(8)
C52 0.0487(12) 0.0386(9) 0.0441(9) 0.0044(7) -0.0087(9) 0.0076(8)
C61 0.0297(18) 0.0275(8) 0.0312(16) 0.0009(12) 0.0074(11) 0.0142(14)
S62 0.0434(18) 0.0412(8) 0.0449(16) 0.0009(12) 0.0074(11) 0.0142(14)
C71 0.030(3) 0.047(5) 0.0272(18) 0.013(2) 0.014(2) 0.014(3)
C72 0.036(3) 0.030(5) 0.048(3) 0.024(3) 0.011(2) 0.008(4)
S81 0.0309(18) 0.0353(10) 0.0382(17) 0.0059(13) 0.0043(10) 0.0053(12)
C93 0.0279(18) 0.0323(10) 0.0352(17) 0.0059(13) 0.0043(10) 0.0053(12)
C91 0.0112(11) 0.0070(8) 0.0097(10) -0.0005(7) 0.0008(8) -0.0005(8)
C92 0.0323(11) 0.0281(8) 0.0309(10) 0.0162(7) -0.0123(8) -0.0007(8)
C73 0.051(3) 0.068(5) 0.0485(18) 0.013(2) 0.014(2) 0.014(3)
C83 0.047(3) 0.042(5) 0.059(3) 0.024(3) 0.011(2) 0.008(4)
C63 0.0608(18) 0.0586(8) 0.0623(16) 0.0009(12) 0.0075(11) 0.0142(14)
C82 0.0320(18) 0.0364(10) 0.0393(17) 0.0059(13) 0.0043(10) 0.0053(12)
C53 0.0309(12) 0.0207(9) 0.0262(9) 0.0044(7) -0.0088(9) 0.0076(8)
C103 0.0551(11) 0.0510(8) 0.0537(10) 0.0162(7) -0.0122(8) -0.0007(8)

loop_
_atom_type_symbol
_atom_type_scat_dispersion_real
_atom_type_scat_dispersion_imag
_atom_type_scat_Cromer_Mann_a1
_atom_type_scat_Cromer_Mann_b1
_atom_type_scat_Cromer_Mann_a2
_atom_type_scat_Cromer_Mann_b2
_atom_type_scat_Cromer_Mann_a3
_atom_type_scat_Cromer_Mann_b3
_atom_type_scat_Cromer_Mann_a4
_atom_type_scat_Cromer_Mann_b4
_atom_type_scat_Cromer_Mann_c
_atom_type_scat_source
C 0.0033 0.0016 2.3100 20.8439 1.0200 10.2075 1.5886 0.5687 0.8650 51.6512 0.2156 'International Tables Vol C 4.2.6.8 and 6.1.1.4'
H 0.0000 0.0000 0.4930 10.5109 0.3229 26.1257 0.1402 3.1424 0.0408 57.7998 0.0030 'International Tables Vol C 4.2.6.8 and 6.1.1.4'
Si 0.0817 0.0704 6.2915 2.4386 3.0353 32.3337 1.9891 0.6785 1.5410 81.6937 1.1407 'International Tables Vol C 4.2.6.8 and 6.1.1.4'
S 0.1246 0.1234 6.9053 1.4679 5.2034 22.2151 1.4379 0.2536 1.5863 56.1720 0.8669 'International Tables Vol C 4.2.6.8 and 6.1.1.4'

loop_
_geom_angle_atom_site_label_1
_geom_angle_site_symmetry_1
_geom_angle_atom_site_label_2
_geom_angle_atom_site_label_3
_geom_angle_site_symmetry_3
_geom_angle
_geom_angle_publ_flag
Si2 . C1 C19 . 116.63(17) yes
Si2 . C1 H11 . 108.0 no
C19 . C1 H11 . 107.8 no
Si2 . C1 H12 . 108.1 no
C19 . C1 H12 . 107.7 no
H11 . C1 H12 . 108.3 no
C1 . Si2 C3 . 107.19(9) yes
C1 . Si2 C15 . 109.65(11) yes
C3 . Si2 C15 . 107.40(10) yes
C1 . Si2 C17 . 111.99(11) yes
C3 . Si2 C17 . 110.60(9) yes
C15 . Si2 C17 . 109.87(10) yes
Si2 . C3 C4 . 170.93(18) yes
C3 . C4 C5 . 178.2(2) yes
C4 . C5 C7 2_766 118.47(18) yes
C4 . C5 C6 . 119.77(17) yes
C7 2_766 C5 C6 . 121.75(15) yes
C5 . C6 C7 . 119.03(17) yes
C5 . C6 C11 . 122.26(16) yes
C7 . C6 C11 . 118.70(18) yes
C6 . C7 C5 2_766 119.20(17) yes
C6 . C7 C8 . 118.81(17) yes
C5 2_766 C7 C8 . 121.98(16) yes
C7 . C8 C91 . 123.1(2) yes
C7 . C8 H81 . 118.0 no
C91 . C8 H81 . 118.9 no
C7 . C8 C92 . 123.1(2) yes
C7 . C8 H81 . 118.0 no
C92 . C8 H81 . 118.9 no
C7 . C8 C103 . 118.7(4) yes
C7 . C8 H81 . 118.0 no
C103 . C8 H81 . 123.3 no
C6 . C11 C51 . 119.5(3) yes
C6 . C11 H111 . 120.7 no
C51 . C11 H111 . 119.7 no
C6 . C11 C52 . 119.5(3) yes
C6 . C11 H111 . 120.7 no
C52 . C11 H111 . 119.7 no
C6 . C11 C53 . 122.8(3) yes
C6 . C11 H111 . 120.7 no
C53 . C11 H111 . 116.3 no
Si2 . C15 C16 . 114.98(16) yes
Si2 . C15 H151 . 108.2 no
C16 . C15 H151 . 108.1 no
Si2 . C15 H152 . 108.5 no
C16 . C15 H152 . 108.6 no
H151 . C15 H152 . 108.3 no
C15 . C16 H161 . 111.0 no
C15 . C16 H162 . 110.4 no
H161 . C16 H162 . 108.9 no
C15 . C16 H163 . 109.8 no
H161 . C16 H163 . 108.5 no
H162 . C16 H163 . 108.3 no
Si2 . C17 C18 . 113.34(16) yes
Si2 . C17 H171 . 108.6 no
C18 . C17 H171 . 108.4 no
Si2 . C17 H172 . 109.0 no
C18 . C17 H172 . 109.2 no
H171 . C17 H172 . 108.2 no
C17 . C18 H181 . 111.2 no
C17 . C18 H182 . 110.1 no
H181 . C18 H182 . 109.4 no
C17 . C18 H183 . 109.4 no
H181 . C18 H183 . 108.8 no
H182 . C18 H183 . 108.0 no
C1 . C19 H191 . 110.9 no
C1 . C19 H192 . 109.5 no
H191 . C19 H192 . 108.9 no
C1 . C19 H193 . 109.8 no
H191 . C19 H193 . 109.3 no
H192 . C19 H193 . 108.3 no
C11 . C51 C61 . 124.9(9) yes
C11 . C51 C91 . 126.7(4) yes
C61 . C51 C91 . 107.8(8) yes
C11 . C52 S62 . 129.5(5) yes
C11 . C52 C92 . 126.7(4) yes
S62 . C52 C92 . 103.4(2) yes
C51 . C61 C71 . 119.5(17) yes
C51 . C61 H611 . 122.7 no
C71 . C61 H611 . 117.7 no
C52 . S62 C72 . 91.7(5) yes
C61 . C71 S81 . 104.7(17) yes
C61 . C71 H711 . 135.2 no
S81 . C71 H711 . 120.1 no
S62 . C72 C93 . 109.9(8) yes
S62 . C72 H721 . 98.3 no
C93 . C72 H721 . 151.7 no
C71 . S81 C91 . 94.7(7) yes
C72 . C93 C92 . 104.0(9) yes
C72 . C93 H931 . 127.8 no
C92 . C93 H931 . 128.2 no
C83 . C93 C103 . 122.5(9) yes
C51 . C91 C8 . 112.72(19) yes
C51 . C91 S81 . 113.2(2) yes
C8 . C91 S81 . 134.0(4) yes
C52 . C92 C8 . 112.72(19) yes
C52 . C92 C93 . 130.9(5) yes
C8 . C92 C93 . 116.3(6) yes
C8 . C92 C82 . 124.9(5) yes
C83 . C73 C63 . 125.3(15) yes
C83 . C73 H731 . 119.3 no
C63 . C73 H731 . 115.4 no
C73 . C83 C82 . 120.4(10) yes
C73 . C83 H831 . 122.1 no
C82 . C83 H831 . 117.5 no
C73 . C63 C53 . 115.4(12) yes
C73 . C63 H631 . 124.0 no
C53 . C63 H631 . 120.5 no
C92 . C82 C72 . 104.9(8) yes
C83 . C82 C103 . 123.7(8) yes
C83 . C82 H821 . 118.5 no
C103 . C82 H821 . 117.9 no
C11 . C53 C63 . 121.3(8) yes
C11 . C53 C103 . 112.2(4) yes
C63 . C53 C103 . 126.3(7) yes
C8 . C103 C93 . 115.6(8) yes
C82 . C103 C53 . 108.6(6) yes
C82 . C103 C8 . 122.6(7) yes
C53 . C103 C8 . 128.7(5) yes

loop_
_geom_bond_atom_site_label_1
_geom_bond_atom_site_label_2
_geom_bond_site_symmetry_2
_geom_bond_distance
_geom_bond_publ_flag
C1 Si2 . 1.865(2) yes
C1 C19 . 1.501(4) yes
C1 H11 . 1.008 no
C1 H12 . 1.006 no
Si2 C3 . 1.8390(18) yes
Si2 C15 . 1.859(2) yes
Si2 C17 . 1.857(2) yes
C3 C4 . 1.200(2) yes
C4 C5 . 1.437(2) yes
C5 C7 2_766 1.414(3) yes
C5 C6 . 1.408(3) yes
C6 C7 . 1.449(2) yes
C6 C11 . 1.409(3) yes
C7 C8 . 1.406(3) yes
C8 C91 . 1.430(4) yes
C8 H81 . 1.003 no
C8 C92 . 1.430(4) yes
C8 H81 . 1.003 no
C8 C103 . 1.291(8) yes
C8 H81 . 1.003 no
C11 C51 . 1.323(3) yes
C11 H111 . 1.004 no
C11 C52 . 1.323(3) yes
C11 H111 . 1.004 no
C11 C53 . 1.413(4) yes
C11 H111 . 1.004 no
C15 C16 . 1.515(4) yes
C15 H151 . 1.010 no
C15 H152 . 1.004 no
C16 H161 . 1.003 no
C16 H162 . 1.005 no
C16 H163 . 1.010 no
C16 C16 . 0.000 yes
C17 C18 . 1.534(3) yes
C17 H171 . 1.012 no
C17 H172 . 1.004 no
C18 H181 . 0.996 no
C18 H182 . 1.006 no
C18 H183 . 1.013 no
C19 H191 . 0.997 no
C19 H192 . 1.010 no
C19 H193 . 1.004 no
C51 C61 . 1.482(9) yes
C51 C91 . 1.445(6) yes
C52 S62 . 1.888(5) yes
C52 C92 . 1.445(6) yes
C61 C71 . 1.454(10) yes
C61 H611 . 0.992 no
S62 C72 . 1.730(13) yes
C71 S81 . 1.82(3) yes
C71 H711 . 0.889 no
C72 C93 . 1.710(15) yes
C72 H721 . 0.991 no
C72 C82 . 1.453(9) yes
S81 C91 . 1.770(3) yes
C93 C92 . 1.176(9) yes
C93 H931 . 1.002 no
C93 C83 . 1.445(11) yes
C93 C103 . 1.331(10) yes
C92 C82 . 1.445(6) yes
C73 C83 . 1.405(17) yes
C73 C63 . 1.364(11) yes
C73 H731 . 1.102 no
C83 C82 . 1.141(11) yes
C83 H831 . 1.013 no
C63 C53 . 1.301(10) yes
C63 H631 . 1.090 no
C82 C103 . 1.609(8) yes
C82 H821 . 1.012 no
C53 C103 . 1.447(7) yes
